data_4033972
loop_
_publ_author_name
'Pilevar, Afsaneh'
'Hosseini, Abolfazl'
'Becker, Jonathan'
'Schreiner, Peter R.'

_publ_section_title
;
 Syn-Dihydroxylation of Alkenes Using a Sterically Demanding Cyclic Diacyl
 Peroxide.
;
_journal_issue 19
_journal_name_full 'The Journal of organic chemistry'
_journal_page_first 12377
_journal_page_last 12386
_journal_paper_doi 10.1021/acs.joc.9b01748
_journal_volume 84
_journal_year 2019
_chemical_formula_sum 'C11 H8 O4'
_chemical_formula_weight 204.17
_space_group_crystal_system monoclinic
_space_group_IT_number 14
_space_group_name_Hall '-P 2ybc'
_space_group_name_H-M_alt 'P 1 21/c 1'
_atom_sites_solution_hydrogens geom
_atom_sites_solution_primary direct
_atom_sites_solution_secondary difmap
_audit_creation_method SHELXL-2018/3
_cell_angle_alpha 90
_cell_angle_beta 92.98(3)
_cell_angle_gamma 90
_cell_formula_units_Z 4
_cell_length_a 11.629(2)
_cell_length_b 6.5940(13)
_cell_length_c 11.819(2)
_cell_measurement_reflns_used 596
_cell_measurement_temperature 150(2)
_cell_measurement_theta_max 23.28
_cell_measurement_theta_min 1.00
_cell_volume 905.1(3)
_computing_cell_refinement
; 
 Denzo/Scalepack (HKL Research, Inc., 1997) 
;
_computing_data_collection 'Bruker AXS Collect (2009)'
_computing_data_reduction
; 
 Denzo/Scalepack (HKL Research, Inc., 1997) 
;
_computing_molecular_graphics 'Bruker SHELXTL'
_computing_publication_material 'Bruker SHELXTL'
_computing_structure_refinement 'SHELXL-2018/3 (Sheldrick, 2018)'
_computing_structure_solution 'SHELXT-2015 (Sheldrick, 2015)'
_diffrn_ambient_temperature 150(2)
_diffrn_measured_fraction_theta_full 0.999
_diffrn_measured_fraction_theta_max 0.994
_diffrn_measurement_device_type 'Bruker Nonius KappaCCD'
_diffrn_measurement_method '\f and \w scans'
_diffrn_radiation_type MoK\a
_diffrn_radiation_wavelength 0.71073
_diffrn_reflns_av_R_equivalents 0.1407
_diffrn_reflns_av_unetI/netI 0.1061
_diffrn_reflns_Laue_measured_fraction_full 0.999
_diffrn_reflns_Laue_measured_fraction_max 0.994
_diffrn_reflns_limit_h_max 14
_diffrn_reflns_limit_h_min -12
_diffrn_reflns_limit_k_max 7
_diffrn_reflns_limit_k_min -8
_diffrn_reflns_limit_l_max 15
_diffrn_reflns_limit_l_min -15
_diffrn_reflns_number 9657
_diffrn_reflns_point_group_measured_fraction_full 0.999
_diffrn_reflns_point_group_measured_fraction_max 0.994
_diffrn_reflns_theta_full 25.242
_diffrn_reflns_theta_max 27.149
_diffrn_reflns_theta_min 3.452
_diffrn_source 'Bruker Nonius FR591 rotating anode'
_exptl_absorpt_coefficient_mu 0.116
_exptl_absorpt_correction_T_max 0.7455
_exptl_absorpt_correction_T_min 0.6476
_exptl_absorpt_correction_type multi-scan
_exptl_absorpt_process_details SADABS-2008/1
_exptl_crystal_colour colourless
_exptl_crystal_density_diffrn 1.498
_exptl_crystal_density_method 'not measured'
_exptl_crystal_description plate
_exptl_crystal_F_000 424
_exptl_crystal_size_max 0.480
_exptl_crystal_size_mid 0.270
_exptl_crystal_size_min 0.050
_refine_diff_density_max 0.171
_refine_diff_density_min -0.242
_refine_diff_density_rms 0.050
_refine_ls_extinction_method none
_refine_ls_goodness_of_fit_ref 0.948
_refine_ls_hydrogen_treatment constr
_refine_ls_matrix_type full
_refine_ls_number_parameters 136
_refine_ls_number_reflns 2003
_refine_ls_number_restraints 0
_refine_ls_restrained_S_all 0.948
_refine_ls_R_factor_all 0.1174
_refine_ls_R_factor_gt 0.0485
_refine_ls_shift/su_max 0.000
_refine_ls_shift/su_mean 0.000
_refine_ls_structure_factor_coef Fsqd
_refine_ls_weighting_details 'w=1/[\s^2^(Fo^2^)+(0.0317P)^2^] where P=(Fo^2^+2Fc^2^)/3'
_refine_ls_weighting_scheme calc
_refine_ls_wR_factor_gt 0.0849
_refine_ls_wR_factor_ref 0.1005
_reflns_Friedel_coverage 0.000
_reflns_number_gt 1115
_reflns_number_total 2003
_reflns_threshold_expression 'I > 2\s(I)'
_cod_data_source_file jo9b01748_si_003.cif
_cod_data_source_block schreiner14004
_cod_original_sg_symbol_H-M 'P 21/c'
_cod_database_code 4033972
_shelx_shelxl_version_number 2018/3
_shelx_space_group_comment
; 
The symmetry employed for this shelxl refinement is uniquely defined 
by the following loop, which should always be used as a source of 
symmetry information in preference to the above space-group names. 
They are only intended as comments. 
;
_shelx_estimated_absorpt_t_min 0.947
_shelx_estimated_absorpt_t_max 0.994

loop_
_space_group_symop_operation_xyz
'x, y, z'
'-x, y+1/2, -z+1/2'
'-x, -y, -z'
'x, -y-1/2, z-1/2'

loop_
_atom_site_label
_atom_site_type_symbol
_atom_site_fract_x
_atom_site_fract_y
_atom_site_fract_z
_atom_site_U_iso_or_equiv
_atom_site_adp_type
_atom_site_occupancy
_atom_site_site_symmetry_order
_atom_site_calc_flag
_atom_site_refinement_flags_posn
_atom_site_refinement_flags_adp
C1 C 0.35820(18) 0.0870(4) 0.22783(16) 0.0297(5) Uani 1 1 d . .
H1 H 0.354073 -0.013206 0.169995 0.036 Uiso 1 1 calc R U
O1 O -0.05010(13) 0.4257(3) 0.22184(12) 0.0372(4) Uani 1 1 d . .
C2 C 0.43903(18) 0.0717(4) 0.31829(16) 0.0335(5) Uani 1 1 d . .
H2 H 0.491003 -0.039505 0.322081 0.040 Uiso 1 1 calc R U
O2 O 0.25941(15) 0.7199(3) 0.04792(12) 0.0499(5) Uani 1 1 d . .
C3 C 0.44452(18) 0.2165(4) 0.40260(16) 0.0329(6) Uani 1 1 d . .
H3 H 0.499724 0.203708 0.464305 0.040 Uiso 1 1 calc R U
O3 O -0.02636(13) 0.6546(3) 0.09011(11) 0.0376(4) Uani 1 1 d . .
C4 C 0.37018(17) 0.3802(3) 0.39782(15) 0.0276(5) Uani 1 1 d . .
H4 H 0.374246 0.480607 0.455527 0.033 Uiso 1 1 calc R U
O4 O 0.07117(14) 0.7516(3) 0.03793(11) 0.0393(4) Uani 1 1 d . .
C5 C 0.28969(17) 0.3956(3) 0.30772(14) 0.0242(5) Uani 1 1 d . .
C6 C 0.28403(17) 0.2506(3) 0.22373(15) 0.0254(5) Uani 1 1 d . .
C7 C 0.18988(18) 0.2952(3) 0.13529(15) 0.0284(5) Uani 1 1 d . .
H7A H 0.128005 0.192273 0.136797 0.034 Uiso 1 1 calc R U
H7B H 0.220387 0.298024 0.058649 0.034 Uiso 1 1 calc R U
C8 C 0.14441(17) 0.5085(3) 0.16875(15) 0.0246(5) Uani 1 1 d . .
C9 C 0.20171(17) 0.5589(3) 0.28772(14) 0.0270(5) Uani 1 1 d . .
H9A H 0.238519 0.694323 0.287753 0.032 Uiso 1 1 calc R U
H9B H 0.144203 0.556118 0.346586 0.032 Uiso 1 1 calc R U
C10 C 0.01682(19) 0.5160(3) 0.16819(16) 0.0282(5) Uani 1 1 d . .
C11 C 0.1710(2) 0.6644(4) 0.08241(15) 0.0322(5) Uani 1 1 d . .

loop_
_atom_site_aniso_label
_atom_site_aniso_U_11
_atom_site_aniso_U_22
_atom_site_aniso_U_33
_atom_site_aniso_U_23
_atom_site_aniso_U_13
_atom_site_aniso_U_12
C1 0.0343(13) 0.0260(13) 0.0290(9) -0.0036(10) 0.0036(8) 0.0004(10)
O1 0.0306(9) 0.0359(10) 0.0456(8) -0.0028(8) 0.0063(7) -0.0066(8)
C2 0.0285(12) 0.0340(14) 0.0380(11) 0.0059(11) 0.0009(9) 0.0071(11)
O2 0.0486(11) 0.0601(14) 0.0414(9) 0.0027(9) 0.0065(8) -0.0246(10)
C3 0.0303(13) 0.0402(15) 0.0278(10) 0.0043(11) -0.0036(9) 0.0028(11)
O3 0.0339(9) 0.0409(11) 0.0373(8) 0.0040(8) -0.0059(7) 0.0057(8)
C4 0.0293(12) 0.0307(14) 0.0227(9) -0.0005(10) 0.0008(8) -0.0002(10)
O4 0.0496(11) 0.0352(11) 0.0326(8) 0.0085(7) -0.0018(7) 0.0013(8)
C5 0.0238(11) 0.0263(13) 0.0226(9) 0.0016(9) 0.0025(8) -0.0018(9)
C6 0.0241(11) 0.0293(13) 0.0229(9) 0.0015(9) 0.0014(8) -0.0027(10)
C7 0.0282(11) 0.0305(14) 0.0262(10) -0.0034(10) -0.0013(8) 0.0024(10)
C8 0.0244(11) 0.0265(13) 0.0224(9) 0.0012(9) -0.0023(7) -0.0017(10)
C9 0.0289(12) 0.0283(14) 0.0234(9) -0.0026(10) -0.0032(8) 0.0014(10)
C10 0.0327(12) 0.0267(13) 0.0245(9) -0.0054(10) -0.0038(8) 0.0025(10)
C11 0.0379(14) 0.0338(14) 0.0243(9) -0.0030(10) -0.0036(9) -0.0067(11)

loop_
_atom_type_symbol
_atom_type_description
_atom_type_scat_dispersion_real
_atom_type_scat_dispersion_imag
_atom_type_scat_source
C C 0.0033 0.0016 'International Tables Vol C Tables 4.2.6.8 and 6.1.1.4'
H H 0.0000 0.0000 'International Tables Vol C Tables 4.2.6.8 and 6.1.1.4'
O O 0.0106 0.0060 'International Tables Vol C Tables 4.2.6.8 and 6.1.1.4'

loop_
_geom_angle_atom_site_label_1
_geom_angle_atom_site_label_2
_geom_angle_atom_site_label_3
_geom_angle
C6 C1 C2 118.7(2)
C6 C1 H1 120.7
C2 C1 H1 120.7
C3 C2 C1 120.6(2)
C3 C2 H2 119.7
C1 C2 H2 119.7
C2 C3 C4 120.38(19)
C2 C3 H3 119.8
C4 C3 H3 119.8
C10 O3 O4 107.98(15)
C3 C4 C5 119.03(19)
C3 C4 H4 120.5
C5 C4 H4 120.5
C11 O4 O3 108.25(15)
C6 C5 C4 120.5(2)
C6 C5 C9 112.29(17)
C4 C5 C9 127.17(18)
C5 C6 C1 120.73(19)
C5 C6 C7 111.78(18)
C1 C6 C7 127.48(18)
C6 C7 C8 104.14(16)
C6 C7 H7A 110.9
C8 C7 H7A 110.9
C6 C7 H7B 110.9
C8 C7 H7B 110.9
H7A C7 H7B 108.9
C10 C8 C11 102.51(17)
C10 C8 C9 112.15(15)
C11 C8 C9 112.06(17)
C10 C8 C7 112.37(17)
C11 C8 C7 111.26(16)
C9 C8 C7 106.61(16)
C5 C9 C8 104.22(16)
C5 C9 H9A 110.9
C8 C9 H9A 110.9
C5 C9 H9B 110.9
C8 C9 H9B 110.9
H9A C9 H9B 108.9
O1 C10 O3 117.7(2)
O1 C10 C8 131.5(2)
O3 C10 C8 110.81(17)
O2 C11 O4 118.1(2)
O2 C11 C8 131.5(2)
O4 C11 C8 110.40(18)

loop_
_geom_bond_atom_site_label_1
_geom_bond_atom_site_label_2
_geom_bond_distance
C1 C6 1.381(3)
C1 C2 1.390(3)
C1 H1 0.9500
O1 C10 1.189(2)
C2 C3 1.379(3)
C2 H2 0.9500
O2 C11 1.183(2)
C3 C4 1.382(3)
C3 H3 0.9500
O3 C10 1.375(2)
O3 O4 1.466(2)
C4 C5 1.385(3)
C4 H4 0.9500
O4 C11 1.375(3)
C5 C6 1.378(3)
C5 C9 1.496(3)
C6 C7 1.503(3)
C7 C8 1.561(3)
C7 H7A 0.9900
C7 H7B 0.9900
C8 C10 1.484(3)
C8 C11 1.492(3)
C8 C9 1.560(3)
C9 H9A 0.9900
C9 H9B 0.9900
